data_7210241
loop_
_publ_author_name
'Liu, Zhi-Fa'
'Wu, Mei-Feng'
'Zheng, Fa-Kun'
'Wang, Shuai-Hua'
'Zhang, Ming-Jian'
'Chen, Jun'
'Xiao, Yu'
'Guo, Guo-Cong'
'Wu, A-Qing'

_publ_section_title
;
 Zinc(ii) coordination compounds based on in situ generated
 3-(5H-tetrazol)benzaldehyde with diverse modes: hydrothermal syntheses,
 crystal structures and photoluminescent properties
;
_journal_issue 35
_journal_name_full CrystEngComm
_journal_page_first 7038
_journal_paper_doi 10.1039/c3ce27111k
_journal_volume 15
_journal_year 2013
_chemical_formula_moiety Zn2(3-tzbd)4(phen)2
_chemical_formula_sum 'C56 H36 N20 O4 Zn2'
_chemical_formula_weight 1183.83
_chemical_melting_point ?
_chemical_name_common Zn2(3-tzbd)4(phen)2
_chemical_name_systematic
;
?
;
_space_group_IT_number 2
_symmetry_cell_setting triclinic
_symmetry_space_group_name_Hall '-P 1'
_symmetry_space_group_name_H-M 'P -1'
_atom_sites_solution_hydrogens geom
_atom_sites_solution_primary direct
_atom_sites_solution_secondary difmap
_audit_creation_method SHELXL-97
_cell_angle_alpha 69.741(10)
_cell_angle_beta 77.556(12)
_cell_angle_gamma 80.174(12)
_cell_formula_units_Z 1
_cell_length_a 9.5171(4)
_cell_length_b 11.409
_cell_length_c 12.97280(10)
_cell_measurement_reflns_used 2951
_cell_measurement_temperature 293(2)
_cell_measurement_theta_max 27.4372
_cell_measurement_theta_min 2.1103
_cell_volume 1283.30(11)
_computing_cell_refinement 'Bruker XSCANS'
_computing_data_collection 'Bruker XSCANS'
_computing_data_reduction 'Bruker SHELXTL'
_computing_molecular_graphics 'Bruker SHELXTL'
_computing_publication_material 'Bruker SHELXTL'
_computing_structure_refinement 'SHELXL-97 (Sheldrick, 1997)'
_computing_structure_solution 'SHELXS-97 (Sheldrick, 1990)'
_diffrn_ambient_temperature 293(2)
_diffrn_detector_area_resol_mean 13.6612
_diffrn_measured_fraction_theta_full 0.977
_diffrn_measured_fraction_theta_max 0.977
_diffrn_measurement_device_type 'Bruker P4'
_diffrn_measurement_method CCD_Profile_fitting
_diffrn_radiation_monochromator graphite
_diffrn_radiation_source 'fine-focus sealed tube'
_diffrn_radiation_type MoK\a
_diffrn_radiation_wavelength 0.71073
_diffrn_reflns_av_R_equivalents 0.0338
_diffrn_reflns_av_sigmaI/netI 0.0524
_diffrn_reflns_limit_h_max 11
_diffrn_reflns_limit_h_min -11
_diffrn_reflns_limit_k_max 13
_diffrn_reflns_limit_k_min -12
_diffrn_reflns_limit_l_max 15
_diffrn_reflns_limit_l_min -15
_diffrn_reflns_number 8200
_diffrn_reflns_theta_full 25.00
_diffrn_reflns_theta_max 25.00
_diffrn_reflns_theta_min 2.94
_exptl_absorpt_coefficient_mu 1.006
_exptl_absorpt_correction_T_max 1.0000
_exptl_absorpt_correction_T_min 0.7007
_exptl_absorpt_correction_type multi-scan
_exptl_absorpt_process_details 'Sphere (Rigaku CrystalClear)'
_exptl_crystal_colour colourless
_exptl_crystal_density_diffrn 1.532
_exptl_crystal_density_meas ?
_exptl_crystal_density_method 'not measured'
_exptl_crystal_description prism
_exptl_crystal_F_000 604
_exptl_crystal_size_max 0.33
_exptl_crystal_size_mid 0.28
_exptl_crystal_size_min 0.19
_refine_diff_density_max 0.469
_refine_diff_density_min -0.570
_refine_diff_density_rms 0.058
_refine_ls_extinction_method none
_refine_ls_goodness_of_fit_ref 0.804
_refine_ls_hydrogen_treatment mixed
_refine_ls_matrix_type full
_refine_ls_number_parameters 388
_refine_ls_number_reflns 4416
_refine_ls_number_restraints 0
_refine_ls_restrained_S_all 0.804
_refine_ls_R_factor_all 0.0536
_refine_ls_R_factor_gt 0.0468
_refine_ls_shift/su_max 0.030
_refine_ls_shift/su_mean 0.005
_refine_ls_structure_factor_coef Fsqd
_refine_ls_weighting_details 'calc w=1/[\s^2^(Fo^2^)+(0.1138P)^2^+0.6853P] where P=(Fo^2^+2Fc^2^)/3'
_refine_ls_weighting_scheme calc
_refine_ls_wR_factor_gt 0.1305
_refine_ls_wR_factor_ref 0.1406
_reflns_number_gt 3841
_reflns_number_total 4416
_reflns_threshold_expression >2sigma(I)
_cod_data_source_file c3ce27111k.txt
_cod_data_source_block 4-905
_cod_depositor_comments
;
The following automatic conversions were performed:

'_chemical_melting_point' value 'not measured' was changed to '?' -
the value is undefined or not given.

'_symmetry_cell_setting' value
'Triclinic' changed to 'triclinic' according to
/home/saulius/struct/CIF-dictionaries/cif_core.dic dictionary named
'cif_core.dic' version 2.4.2 from
2011-04-26.

'_exptl_absorpt_correction_type' value 'Multi-scan'
changed to 'multi-scan' according to
/home/saulius/struct/CIF-dictionaries/cif_core.dic dictionary named
'cif_core.dic' version 2.4.2 from 2011-04-26.

Automatic conversion script
Id: cif_fix_values 1891 2012-01-12 08:04:46Z andrius 

The following automatic conversions were performed:

'_exptl_crystal_density_meas' value 'not measured' was changed to '?'
- the value is perceived as not measured.

Automatic conversion script
Id: cif_fix_values 3008 2015-01-20 13:52:24Z robertas 
;
_cod_original_sg_symbol_H-M P-1
_cod_database_code 7210241

loop_
_symmetry_equiv_pos_as_xyz
'x, y, z'
'-x, -y, -z'

loop_
_atom_site_label
_atom_site_type_symbol
_atom_site_fract_x
_atom_site_fract_y
_atom_site_fract_z
_atom_site_U_iso_or_equiv
_atom_site_adp_type
_atom_site_occupancy
_atom_site_symmetry_multiplicity
_atom_site_calc_flag
_atom_site_refinement_flags
Zn1 Zn 0.66258(4) 0.59308(3) 0.48381(2) 0.04586(17) Uani 1 1 d .
O11 O 0.9993(5) -0.2019(3) 0.8584(3) 0.1168(14) Uani 1 1 d .
O21 O 0.5144(6) 0.2210(4) -0.0200(4) 0.1291(17) Uani 1 1 d .
N11 N 0.8537(4) 0.2285(3) 0.5873(3) 0.0705(9) Uani 1 1 d .
N12 N 0.7855(4) 0.3269(3) 0.5192(3) 0.0681(8) Uani 1 1 d .
N13 N 0.7965(3) 0.4289(3) 0.5430(2) 0.0531(6) Uani 1 1 d .
N14 N 0.8726(3) 0.3981(3) 0.6271(2) 0.0556(7) Uani 1 1 d .
N21 N 0.6920(3) 0.5298(3) 0.2682(2) 0.0518(6) Uani 1 1 d .
N22 N 0.6130(3) 0.5160(2) 0.3691(2) 0.0487(6) Uani 1 1 d .
N23 N 0.5070(3) 0.4468(2) 0.38489(19) 0.0429(6) Uani 1 1 d .
N24 N 0.5143(3) 0.4143(2) 0.29383(19) 0.0444(6) Uani 1 1 d .
N31 N 0.7643(3) 0.7203(3) 0.5247(2) 0.0528(7) Uani 1 1 d .
N32 N 0.5838(3) 0.7745(2) 0.3775(2) 0.0526(6) Uani 1 1 d .
C11 C 0.9058(3) 0.2747(3) 0.6525(3) 0.0512(7) Uani 1 1 d .
C12 C 0.9918(3) 0.1963(3) 0.7378(3) 0.0542(8) Uani 1 1 d .
C13 C 1.0788(4) 0.2486(4) 0.7819(3) 0.0652(10) Uani 1 1 d .
H13A H 1.0804 0.3353 0.7584 0.080(13) Uiso 1 1 d R
C14 C 1.1622(4) 0.1718(5) 0.8598(4) 0.0767(12) Uani 1 1 d .
H14A H 1.2201 0.2068 0.8883 0.101(15) Uiso 1 1 d R
C15 C 1.1596(4) 0.0437(5) 0.8948(4) 0.0757(12) Uani 1 1 d .
H15A H 1.2159 -0.0076 0.9471 0.119(19) Uiso 1 1 d R
C16 C 1.0728(4) -0.0103(4) 0.8525(3) 0.0666(10) Uani 1 1 d .
C17 C 0.9894(4) 0.0668(4) 0.7750(3) 0.0596(9) Uani 1 1 d .
H17A H 0.9311 0.0316 0.7471 0.071(11) Uiso 1 1 d R
C18 C 1.0680(6) -0.1481(5) 0.8910(4) 0.0920(15) Uani 1 1 d .
H18A H 1.1231 -0.1966 0.9451 0.101(15) Uiso 1 1 d R
C21 C 0.6295(3) 0.4664(3) 0.2244(2) 0.0423(6) Uani 1 1 d .
C22 C 0.6763(4) 0.4578(3) 0.1109(2) 0.0480(7) Uani 1 1 d .
C23 C 0.7850(4) 0.5293(4) 0.0380(3) 0.0699(10) Uani 1 1 d .
H23A H 0.8284 0.5806 0.0615 0.076(12) Uiso 1 1 d R
C24 C 0.8278(6) 0.5236(5) -0.0707(3) 0.0895(14) Uani 1 1 d .
H24A H 0.8997 0.5713 -0.1193 0.118(19) Uiso 1 1 d R
C25 C 0.7648(5) 0.4482(4) -0.1056(3) 0.0811(13) Uani 1 1 d .
H25A H 0.7935 0.4453 -0.1780 0.103(15) Uiso 1 1 d R
C26 C 0.6589(4) 0.3763(3) -0.0341(3) 0.0642(10) Uani 1 1 d .
C27 C 0.6144(4) 0.3814(3) 0.0751(3) 0.0518(8) Uani 1 1 d .
H27A H 0.5429 0.3330 0.1233 0.046(9) Uiso 1 1 d R
C28 C 0.5953(7) 0.2920(5) -0.0717(4) 0.0924(17) Uani 1 1 d .
H28A H 0.6248 0.2971 -0.1462 0.073(11) Uiso 1 1 d R
C31 C 0.8502(5) 0.6919(4) 0.6007(3) 0.0710(11) Uani 1 1 d .
H31D H 0.8803 0.6079 0.6352 0.072(12) Uiso 1 1 d R
C32 C 0.8955(6) 0.7849(5) 0.6304(4) 0.0882(14) Uani 1 1 d .
H32A H 0.9536 0.7624 0.6849 0.087(14) Uiso 1 1 d R
C33 C 0.8548(6) 0.9076(4) 0.5792(4) 0.0873(14) Uani 1 1 d .
H33A H 0.8857 0.9693 0.5983 0.103(15) Uiso 1 1 d R
C34 C 0.7653(5) 0.9424(4) 0.4972(3) 0.0677(10) Uani 1 1 d .
C35 C 0.7214(4) 0.8434(3) 0.4741(3) 0.0550(8) Uani 1 1 d .
C36 C 0.7159(6) 1.0698(4) 0.4391(4) 0.0842(14) Uani 1 1 d .
H36A H 0.7445 1.1352 0.4545 0.088(14) Uiso 1 1 d R
C37 C 0.6284(6) 1.0965(4) 0.3627(4) 0.0819(13) Uani 1 1 d .
H37A H 0.5987 1.1799 0.3258 0.100(15) Uiso 1 1 d R
C38 C 0.5810(5) 0.9986(3) 0.3377(3) 0.0664(10) Uani 1 1 d .
C39 C 0.6268(4) 0.8730(3) 0.3941(3) 0.0540(8) Uani 1 1 d .
C310 C 0.4895(5) 1.0208(4) 0.2597(4) 0.0794(12) Uani 1 1 d .
H31A H 0.4582 1.1027 0.2200 0.075(12) Uiso 1 1 d R
C311 C 0.4470(5) 0.9218(4) 0.2425(4) 0.0796(12) Uani 1 1 d .
H31B H 0.3868 0.9351 0.1908 0.075(12) Uiso 1 1 d R
C312 C 0.4956(4) 0.7998(4) 0.3038(3) 0.0651(9) Uani 1 1 d .
H31C H 0.4645 0.7328 0.2925 0.057(10) Uiso 1 1 d R

loop_
_atom_site_aniso_label
_atom_site_aniso_U_11
_atom_site_aniso_U_22
_atom_site_aniso_U_33
_atom_site_aniso_U_23
_atom_site_aniso_U_13
_atom_site_aniso_U_12
Zn1 0.0656(3) 0.0407(3) 0.0384(2) -0.01920(17) -0.00140(16) -0.01976(17)
O11 0.173(4) 0.070(2) 0.125(3) -0.030(2) -0.070(3) -0.005(2)
O21 0.211(5) 0.100(3) 0.112(3) -0.053(3) -0.061(3) -0.029(3)
N11 0.079(2) 0.0568(18) 0.096(2) -0.0406(18) -0.0392(19) 0.0042(15)
N12 0.082(2) 0.0524(18) 0.088(2) -0.0345(16) -0.0372(18) -0.0007(15)
N13 0.0624(16) 0.0523(16) 0.0569(15) -0.0326(13) -0.0072(13) -0.0102(12)
N14 0.0670(16) 0.0568(17) 0.0532(16) -0.0281(13) -0.0074(13) -0.0147(13)
N21 0.0695(16) 0.0516(15) 0.0393(13) -0.0209(12) 0.0032(12) -0.0222(13)
N22 0.0714(17) 0.0402(14) 0.0384(13) -0.0162(11) -0.0010(12) -0.0188(12)
N23 0.0623(15) 0.0342(12) 0.0370(12) -0.0159(10) -0.0050(11) -0.0125(11)
N24 0.0594(14) 0.0443(14) 0.0369(12) -0.0217(11) -0.0057(11) -0.0097(11)
N31 0.0745(17) 0.0477(15) 0.0437(14) -0.0207(12) 0.0012(13) -0.0276(13)
N32 0.0736(17) 0.0406(14) 0.0453(14) -0.0155(11) 0.0007(13) -0.0205(12)
C11 0.0497(16) 0.0553(19) 0.0575(18) -0.0315(16) -0.0047(14) -0.0060(14)
C12 0.0483(16) 0.066(2) 0.0559(18) -0.0341(17) -0.0023(14) -0.0043(15)
C13 0.059(2) 0.079(3) 0.074(2) -0.045(2) -0.0082(18) -0.0111(18)
C14 0.065(2) 0.103(3) 0.085(3) -0.057(3) -0.018(2) -0.005(2)
C15 0.060(2) 0.107(4) 0.072(2) -0.046(2) -0.0217(19) 0.007(2)
C16 0.065(2) 0.073(3) 0.067(2) -0.034(2) -0.0135(18) 0.0075(18)
C17 0.0547(18) 0.072(2) 0.063(2) -0.0372(19) -0.0114(16) -0.0018(16)
C18 0.102(3) 0.086(3) 0.089(3) -0.032(3) -0.038(3) 0.025(3)
C21 0.0599(17) 0.0350(15) 0.0331(14) -0.0124(12) -0.0079(12) -0.0051(12)
C22 0.0648(18) 0.0452(17) 0.0343(14) -0.0168(13) -0.0095(13) 0.0036(14)
C23 0.082(2) 0.082(3) 0.0464(19) -0.0234(18) 0.0027(18) -0.020(2)
C24 0.102(3) 0.112(4) 0.046(2) -0.027(2) 0.015(2) -0.017(3)
C25 0.107(3) 0.090(3) 0.0401(19) -0.031(2) -0.007(2) 0.021(3)
C26 0.090(3) 0.062(2) 0.0485(19) -0.0321(17) -0.0293(19) 0.0228(19)
C27 0.072(2) 0.0430(17) 0.0433(16) -0.0183(14) -0.0190(15) 0.0081(15)
C28 0.148(5) 0.075(3) 0.073(3) -0.045(3) -0.054(3) 0.026(3)
C31 0.101(3) 0.069(3) 0.057(2) -0.0236(19) -0.016(2) -0.035(2)
C32 0.127(4) 0.092(3) 0.070(3) -0.035(2) -0.025(3) -0.046(3)
C33 0.135(4) 0.079(3) 0.071(3) -0.042(2) 0.001(3) -0.057(3)
C34 0.099(3) 0.060(2) 0.055(2) -0.0336(18) 0.0121(19) -0.037(2)
C35 0.078(2) 0.0443(18) 0.0467(17) -0.0235(15) 0.0131(15) -0.0292(15)
C36 0.137(4) 0.049(2) 0.074(3) -0.034(2) 0.017(3) -0.044(2)
C37 0.128(4) 0.046(2) 0.068(3) -0.0239(19) 0.012(3) -0.024(2)
C38 0.096(3) 0.0393(18) 0.059(2) -0.0198(16) 0.0131(19) -0.0175(17)
C39 0.075(2) 0.0451(18) 0.0424(16) -0.0204(14) 0.0113(15) -0.0210(15)
C310 0.105(3) 0.049(2) 0.070(2) -0.0075(19) -0.011(2) -0.001(2)
C311 0.095(3) 0.061(3) 0.081(3) -0.015(2) -0.026(2) -0.004(2)
C312 0.082(2) 0.056(2) 0.062(2) -0.0178(17) -0.0173(19) -0.0159(18)

loop_
_atom_type_symbol
_atom_type_description
_atom_type_scat_dispersion_real
_atom_type_scat_dispersion_imag
_atom_type_scat_source
C C 0.0033 0.0016 'International Tables Vol C Tables 4.2.6.8 and 6.1.1.4'
H H 0.0000 0.0000 'International Tables Vol C Tables 4.2.6.8 and 6.1.1.4'
N N 0.0061 0.0033 'International Tables Vol C Tables 4.2.6.8 and 6.1.1.4'
O O 0.0106 0.0060 'International Tables Vol C Tables 4.2.6.8 and 6.1.1.4'
Zn Zn 0.2839 1.4301 'International Tables Vol C Tables 4.2.6.8 and 6.1.1.4'

loop_
_geom_angle_atom_site_label_1
_geom_angle_atom_site_label_2
_geom_angle_atom_site_label_3
_geom_angle
_geom_angle_site_symmetry_1
_geom_angle_site_symmetry_3
N23 Zn1 N13 96.77(11) 2_666 .
N23 Zn1 N22 103.62(10) 2_666 .
N13 Zn1 N22 88.61(10) . .
N23 Zn1 N31 101.13(9) 2_666 .
N13 Zn1 N31 99.37(11) . .
N22 Zn1 N31 152.88(10) . .
N23 Zn1 N32 102.30(10) 2_666 .
N13 Zn1 N32 160.93(11) . .
N22 Zn1 N32 86.69(10) . .
N31 Zn1 N32 77.31(11) . .
N12 N11 C11 105.6(3) . .
N13 N12 N11 108.4(3) . .
N12 N13 N14 110.1(3) . .
N12 N13 Zn1 119.9(2) . .
N14 N13 Zn1 127.9(2) . .
C11 N14 N13 104.3(3) . .
N22 N21 C21 104.5(2) . .
N23 N22 N21 109.6(2) . .
N23 N22 Zn1 127.62(19) . .
N21 N22 Zn1 122.7(2) . .
N22 N23 N24 109.4(2) . .
N22 N23 Zn1 128.36(18) . 2_666
N24 N23 Zn1 121.8(2) . 2_666
C21 N24 N23 104.1(2) . .
C31 N31 C35 118.5(3) . .
C31 N31 Zn1 127.3(2) . .
C35 N31 Zn1 113.8(2) . .
C312 N32 C39 117.7(3) . .
C312 N32 Zn1 128.4(2) . .
C39 N32 Zn1 113.7(2) . .
N14 C11 N11 111.5(3) . .
N14 C11 C12 125.5(3) . .
N11 C11 C12 122.9(3) . .
C17 C12 C13 118.9(3) . .
C17 C12 C11 119.4(3) . .
C13 C12 C11 121.7(3) . .
C14 C13 C12 120.3(4) . .
C14 C13 H13A 119.9 . .
C12 C13 H13A 119.8 . .
C15 C14 C13 119.9(4) . .
C15 C14 H14A 120.1 . .
C13 C14 H14A 120.0 . .
C14 C15 C16 120.7(4) . .
C14 C15 H15A 119.6 . .
C16 C15 H15A 119.7 . .
C17 C16 C15 119.2(4) . .
C17 C16 C18 119.8(4) . .
C15 C16 C18 120.9(4) . .
C16 C17 C12 120.9(3) . .
C16 C17 H17A 119.6 . .
C12 C17 H17A 119.5 . .
O11 C18 C16 125.4(4) . .
O11 C18 H18A 117.3 . .
C16 C18 H18A 117.3 . .
N21 C21 N24 112.3(2) . .
N21 C21 C22 124.7(3) . .
N24 C21 C22 123.0(3) . .
C27 C22 C23 119.4(3) . .
C27 C22 C21 121.2(3) . .
C23 C22 C21 119.4(3) . .
C24 C23 C22 119.7(4) . .
C24 C23 H23A 120.1 . .
C22 C23 H23A 120.2 . .
C25 C24 C23 120.4(4) . .
C25 C24 H24A 119.8 . .
C23 C24 H24A 119.8 . .
C24 C25 C26 120.4(3) . .
C24 C25 H25A 119.8 . .
C26 C25 H25A 119.8 . .
C25 C26 C27 119.9(4) . .
C25 C26 C28 119.8(4) . .
C27 C26 C28 120.3(4) . .
C22 C27 C26 120.2(4) . .
C22 C27 H27A 119.9 . .
C26 C27 H27A 119.9 . .
O21 C28 C26 127.7(5) . .
O21 C28 H28A 116.3 . .
C26 C28 H28A 116.0 . .
N31 C31 C32 122.0(4) . .
N31 C31 H31D 118.8 . .
C32 C31 H31D 119.2 . .
C33 C32 C31 119.7(4) . .
C33 C32 H32A 120.1 . .
C31 C32 H32A 120.2 . .
C32 C33 C34 120.3(4) . .
C32 C33 H33A 119.8 . .
C34 C33 H33A 119.9 . .
C35 C34 C33 116.5(4) . .
C35 C34 C36 119.3(4) . .
C33 C34 C36 124.2(4) . .
N31 C35 C34 123.0(3) . .
N31 C35 C39 118.1(3) . .
C34 C35 C39 118.9(3) . .
C37 C36 C34 121.2(4) . .
C37 C36 H36A 119.4 . .
C34 C36 H36A 119.4 . .
C36 C37 C38 121.0(4) . .
C36 C37 H37A 119.5 . .
C38 C37 H37A 119.5 . .
C39 C38 C310 117.8(3) . .
C39 C38 C37 118.8(4) . .
C310 C38 C37 123.4(4) . .
N32 C39 C38 122.5(3) . .
N32 C39 C35 116.7(3) . .
C38 C39 C35 120.7(3) . .
C311 C310 C38 119.6(4) . .
C311 C310 H31A 120.3 . .
C38 C310 H31A 120.1 . .
C310 C311 C312 118.9(4) . .
C310 C311 H31B 120.6 . .
C312 C311 H31B 120.5 . .
N32 C312 C311 123.4(4) . .
N32 C312 H31C 118.4 . .
C311 C312 H31C 118.2 . .

loop_
_geom_bond_atom_site_label_1
_geom_bond_atom_site_label_2
_geom_bond_distance
_geom_bond_site_symmetry_2
Zn1 N23 2.060(2) 2_666
Zn1 N13 2.082(3) .
Zn1 N22 2.136(2) .
Zn1 N31 2.135(3) .
Zn1 N32 2.165(3) .
O11 C18 1.191(6) .
O21 C28 1.146(7) .
N11 N12 1.332(4) .
N11 C11 1.349(4) .
N12 N13 1.328(4) .
N13 N14 1.351(4) .
N14 C11 1.327(4) .
N21 N22 1.333(3) .
N21 C21 1.332(4) .
N22 N23 1.325(4) .
N23 N24 1.340(3) .
N23 Zn1 2.060(2) 2_666
N24 C21 1.339(4) .
N31 C31 1.334(5) .
N31 C35 1.361(4) .
N32 C312 1.331(5) .
N32 C39 1.357(4) .
C11 C12 1.466(5) .
C12 C17 1.389(5) .
C12 C13 1.407(5) .
C13 C14 1.383(6) .
C13 H13A 0.9305 .
C14 C15 1.374(6) .
C14 H14A 0.9300 .
C15 C16 1.402(6) .
C15 H15A 0.9298 .
C16 C17 1.382(5) .
C16 C18 1.481(6) .
C17 H17A 0.9292 .
C18 H18A 0.9297 .
C21 C22 1.477(4) .
C22 C27 1.376(5) .
C22 C23 1.400(5) .
C23 C24 1.402(5) .
C23 H23A 0.9308 .
C24 C25 1.366(7) .
C24 H24A 0.9303 .
C25 C26 1.379(6) .
C25 H25A 0.9304 .
C26 C27 1.407(4) .
C26 C28 1.477(7) .
C27 H27A 0.9299 .
C28 H28A 0.9306 .
C31 C32 1.404(5) .
C31 H31D 0.9302 .
C32 C33 1.354(7) .
C32 H32A 0.9305 .
C33 C34 1.413(6) .
C33 H33A 0.9307 .
C34 C35 1.409(4) .
C34 C36 1.436(6) .
C35 C39 1.434(5) .
C36 C37 1.353(7) .
C36 H36A 0.9310 .
C37 C38 1.430(6) .
C37 H37A 0.9303 .
C38 C39 1.406(5) .
C38 C310 1.404(6) .
C310 C311 1.363(6) .
C310 H31A 0.9300 .
C311 C312 1.399(5) .
C311 H31B 0.9309 .
C312 H31C 0.9311 .

loop_
_geom_torsion_atom_site_label_1
_geom_torsion_atom_site_label_2
_geom_torsion_atom_site_label_3
_geom_torsion_atom_site_label_4
_geom_torsion
_geom_torsion_site_symmetry_1
_geom_torsion_site_symmetry_4
C11 N11 N12 N13 0.0(4) . .
N11 N12 N13 N14 0.2(4) . .
N11 N12 N13 Zn1 -164.7(2) . .
N23 Zn1 N13 N12 87.7(3) 2_666 .
N22 Zn1 N13 N12 -15.8(3) . .
N31 Zn1 N13 N12 -169.7(3) . .
N32 Zn1 N13 N12 -91.5(4) . .
N23 Zn1 N13 N14 -74.1(3) 2_666 .
N22 Zn1 N13 N14 -177.7(3) . .
N31 Zn1 N13 N14 28.4(3) . .
N32 Zn1 N13 N14 106.6(4) . .
N12 N13 N14 C11 -0.2(4) . .
Zn1 N13 N14 C11 163.0(2) . .
C21 N21 N22 N23 -0.1(3) . .
C21 N21 N22 Zn1 178.32(19) . .
N23 Zn1 N22 N23 -6.8(3) 2_666 .
N13 Zn1 N22 N23 89.8(2) . .
N31 Zn1 N22 N23 -162.1(2) . .
N32 Zn1 N22 N23 -108.7(3) . .
N23 Zn1 N22 N21 175.1(2) 2_666 .
N13 Zn1 N22 N21 -88.3(2) . .
N31 Zn1 N22 N21 19.8(4) . .
N32 Zn1 N22 N21 73.2(2) . .
N21 N22 N23 N24 -0.3(3) . .
Zn1 N22 N23 N24 -178.58(18) . .
N21 N22 N23 Zn1 -173.3(2) . 2_666
Zn1 N22 N23 Zn1 8.5(4) . 2_666
N22 N23 N24 C21 0.5(3) . .
Zn1 N23 N24 C21 174.02(18) 2_666 .
N23 Zn1 N31 C31 77.5(3) 2_666 .
N13 Zn1 N31 C31 -21.4(3) . .
N22 Zn1 N31 C31 -127.0(3) . .
N32 Zn1 N31 C31 177.7(3) . .
N23 Zn1 N31 C35 -95.1(2) 2_666 .
N13 Zn1 N31 C35 166.0(2) . .
N22 Zn1 N31 C35 60.4(3) . .
N32 Zn1 N31 C35 5.1(2) . .
N23 Zn1 N32 C312 -82.1(3) 2_666 .
N13 Zn1 N32 C312 97.2(4) . .
N22 Zn1 N32 C312 21.2(3) . .
N31 Zn1 N32 C312 179.1(3) . .
N23 Zn1 N32 C39 94.6(2) 2_666 .
N13 Zn1 N32 C39 -86.1(4) . .
N22 Zn1 N32 C39 -162.2(2) . .
N31 Zn1 N32 C39 -4.2(2) . .
N13 N14 C11 N11 0.2(4) . .
N13 N14 C11 C12 178.5(3) . .
N12 N11 C11 N14 -0.1(4) . .
N12 N11 C11 C12 -178.4(3) . .
N14 C11 C12 C17 164.4(3) . .
N11 C11 C12 C17 -17.5(5) . .
N14 C11 C12 C13 -16.6(5) . .
N11 C11 C12 C13 161.4(3) . .
C17 C12 C13 C14 0.9(5) . .
C11 C12 C13 C14 -178.0(3) . .
C12 C13 C14 C15 -0.2(6) . .
C13 C14 C15 C16 -0.2(6) . .
C14 C15 C16 C17 0.0(6) . .
C14 C15 C16 C18 -179.1(4) . .
C15 C16 C17 C12 0.7(5) . .
C18 C16 C17 C12 179.8(4) . .
C13 C12 C17 C16 -1.1(5) . .
C11 C12 C17 C16 177.8(3) . .
C17 C16 C18 O11 2.1(8) . .
C15 C16 C18 O11 -178.7(5) . .
N22 N21 C21 N24 0.4(3) . .
N22 N21 C21 C22 177.9(3) . .
N23 N24 C21 N21 -0.6(3) . .
N23 N24 C21 C22 -178.1(3) . .
N21 C21 C22 C27 174.2(3) . .
N24 C21 C22 C27 -8.6(4) . .
N21 C21 C22 C23 -6.2(5) . .
N24 C21 C22 C23 171.0(3) . .
C27 C22 C23 C24 0.9(6) . .
C21 C22 C23 C24 -178.7(4) . .
C22 C23 C24 C25 -0.4(7) . .
C23 C24 C25 C26 -0.4(7) . .
C24 C25 C26 C27 0.6(6) . .
C24 C25 C26 C28 -177.9(4) . .
C23 C22 C27 C26 -0.7(5) . .
C21 C22 C27 C26 178.9(3) . .
C25 C26 C27 C22 -0.1(5) . .
C28 C26 C27 C22 178.4(3) . .
C25 C26 C28 O21 174.2(6) . .
C27 C26 C28 O21 -4.2(8) . .
C35 N31 C31 C32 0.8(6) . .
Zn1 N31 C31 C32 -171.5(3) . .
N31 C31 C32 C33 -1.7(7) . .
C31 C32 C33 C34 0.9(7) . .
C32 C33 C34 C35 0.7(6) . .
C32 C33 C34 C36 179.5(5) . .
C31 N31 C35 C34 0.9(5) . .
Zn1 N31 C35 C34 174.2(3) . .
C31 N31 C35 C39 -178.8(3) . .
Zn1 N31 C35 C39 -5.5(4) . .
C33 C34 C35 N31 -1.6(5) . .
C36 C34 C35 N31 179.5(3) . .
C33 C34 C35 C39 178.1(3) . .
C36 C34 C35 C39 -0.8(5) . .
C35 C34 C36 C37 -0.1(6) . .
C33 C34 C36 C37 -178.9(4) . .
C34 C36 C37 C38 0.5(7) . .
C36 C37 C38 C39 0.1(6) . .
C36 C37 C38 C310 179.6(4) . .
C312 N32 C39 C38 0.5(5) . .
Zn1 N32 C39 C38 -176.6(3) . .
C312 N32 C39 C35 179.8(3) . .
Zn1 N32 C39 C35 2.8(4) . .
C310 C38 C39 N32 -1.3(5) . .
C37 C38 C39 N32 178.2(3) . .
C310 C38 C39 C35 179.4(3) . .
C37 C38 C39 C35 -1.1(5) . .
N31 C35 C39 N32 1.8(4) . .
C34 C35 C39 N32 -177.9(3) . .
N31 C35 C39 C38 -178.8(3) . .
C34 C35 C39 C38 1.4(5) . .
C39 C38 C310 C311 0.8(6) . .
C37 C38 C310 C311 -178.7(4) . .
C38 C310 C311 C312 0.3(7) . .
C39 N32 C312 C311 0.8(5) . .
Zn1 N32 C312 C311 177.3(3) . .
C310 C311 C312 N32 -1.2(7) . .
